data_1571244
loop_
_publ_author_name
'Sureshkumar, K.'
'Khamrang, Themmila'
'Hemamalini, Madhukar'
'Saravanan, Dhandayutham'
'Antony, G. Jerald Maria'

_publ_section_title
;
 10-Bromo-N,N-diphenylanthracen-9-amine
;
_journal_coeditor_code HB4462
_journal_issue 3
_journal_name_full IUCrData
_journal_paper_doi 10.1107/S2414314624002074
_journal_volume 9
_journal_year 2024
_chemical_formula_iupac 'C26 H18 Br N'
_chemical_formula_moiety 'C26 H18 Br N'
_chemical_formula_sum 'C26 H18 Br N'
_chemical_formula_weight 424.32
_chemical_name_systematic
;
10-Bromo-<i>N</i>,<i>N</i>-diphenylanthracen-9-amine
;
_space_group_crystal_system orthorhombic
_space_group_IT_number 61
_space_group_name_Hall '-P 2ac 2ab'
_space_group_name_H-M_alt 'P b c a'
_atom_sites_solution_hydrogens geom
_atom_sites_solution_primary dual
_audit_creation_method SHELXL-2018/3
_cell_angle_alpha 90
_cell_angle_beta 90
_cell_angle_gamma 90
_cell_formula_units_Z 8
_cell_length_a 8.4890(12)
_cell_length_b 16.400(2)
_cell_length_c 27.936(3)
_cell_measurement_reflns_used 9307
_cell_measurement_temperature 293(2)
_cell_measurement_theta_max 26.359
_cell_measurement_theta_min 3.477
_cell_volume 3889.2(8)
_computing_cell_refinement
;
CrysAlis PRO (Agilent, 2012)
;
_computing_data_collection
;
CrysAlis PRO (Agilent, 2012)
;
_computing_data_reduction
;
CrysAlis PRO (Agilent, 2012)
;
_computing_molecular_graphics
;
PLATON (Spek, 2020)
;
_computing_publication_material
;
PLATON (Spek, 2020)
;
_computing_structure_refinement
;
<i>SHELXL2018/3</i> (Sheldrick, 2015b)
;
_computing_structure_solution
;
<i>SHELXT2018/2</i> (Sheldrick, 2015a)
;
_diffrn_ambient_temperature 293(2)
_diffrn_measured_fraction_theta_full 0.995
_diffrn_measured_fraction_theta_max 0.994
_diffrn_measurement_device_type 'Agilent Xcalibur, Atlas, Gemini'
_diffrn_measurement_method '\w scans'
_diffrn_radiation_type MoK\a
_diffrn_radiation_wavelength 0.71073
_diffrn_reflns_av_R_equivalents 0.0440
_diffrn_reflns_av_unetI/netI 0.0806
_diffrn_reflns_limit_h_max 10
_diffrn_reflns_limit_h_min -9
_diffrn_reflns_limit_k_max 20
_diffrn_reflns_limit_k_min -20
_diffrn_reflns_limit_l_max 33
_diffrn_reflns_limit_l_min -34
_diffrn_reflns_number 9307
_diffrn_reflns_theta_full 26.000
_diffrn_reflns_theta_max 26.359
_diffrn_reflns_theta_min 3.477
_diffrn_source 'fine-focus sealed tube'
_diffrn_standards_decay_% 0
_diffrn_standards_interval_count 0
_diffrn_standards_interval_time 0
_diffrn_standards_number 0
_exptl_absorpt_coefficient_mu 2.125
_exptl_absorpt_correction_T_max 0.5778
_exptl_absorpt_correction_T_min 0.5069
_exptl_absorpt_correction_type multi-scan
_exptl_absorpt_process_details
;
(CrysAlis RED; Agilent, 2012)
;
_exptl_crystal_colour colourless
_exptl_crystal_density_diffrn 1.449
_exptl_crystal_density_method 'not measured'
_exptl_crystal_description block
_exptl_crystal_F_000 1728
_exptl_crystal_size_max 0.370
_exptl_crystal_size_mid 0.320
_exptl_crystal_size_min 0.290
_refine_diff_density_max 0.324
_refine_diff_density_min -0.448
_refine_ls_extinction_coef 0.0053(3)
_refine_ls_extinction_expression Fc^*^=kFc[1+0.001xFc^2^\l^3^/sin(2\q)]^-1/4^
_refine_ls_extinction_method
;
SHELXL-2018/3 (Sheldrick 2018)
;
_refine_ls_goodness_of_fit_ref 1.077
_refine_ls_hydrogen_treatment constr
_refine_ls_matrix_type full
_refine_ls_number_parameters 254
_refine_ls_number_reflns 3958
_refine_ls_number_restraints 0
_refine_ls_restrained_S_all 1.077
_refine_ls_R_factor_all 0.0993
_refine_ls_R_factor_gt 0.0525
_refine_ls_shift/su_max 0.001
_refine_ls_shift/su_mean 0.000
_refine_ls_structure_factor_coef Fsqd
_refine_ls_weighting_details 'w=1/[\s^2^(Fo^2^)+(0.0257P)^2^] where P=(Fo^2^+2Fc^2^)/3'
_refine_ls_weighting_scheme calc
_refine_ls_wR_factor_gt 0.0886
_refine_ls_wR_factor_ref 0.1094
_reflns_number_gt 2511
_reflns_number_total 3958
_reflns_threshold_expression 'I > 2\s(I)'
_cod_data_source_file hb4462.cif
_cod_data_source_block I
_cod_original_cell_volume 3889.3(9)
_cod_database_code 1571244
_shelx_space_group_comment
;
The symmetry employed for this shelxl refinement is uniquely defined
by the following loop, which should always be used as a source of
symmetry information in preference to the above space-group names.
They are only intended as comments.
;
_shelx_estimated_absorpt_t_min 0.507
_shelx_estimated_absorpt_t_max 0.578

loop_
_space_group_symop_operation_xyz
'x, y, z'
'-x+1/2, -y, z+1/2'
'-x, y+1/2, -z+1/2'
'x+1/2, -y+1/2, -z'
'-x, -y, -z'
'x-1/2, y, -z-1/2'
'x, -y-1/2, z-1/2'
'-x-1/2, y-1/2, z'

loop_
_atom_site_type_symbol
_atom_site_label
_atom_site_fract_x
_atom_site_fract_y
_atom_site_fract_z
_atom_site_U_iso_or_equiv
_atom_site_adp_type
_atom_site_calc_flag
_atom_site_occupancy
_atom_site_disorder_assembly
_atom_site_disorder_group
Br Br1 1.03399(6) 0.27738(3) 0.45892(2) 0.0636(2) Uani d 1 . .
N N1 0.7773(3) 0.45829(17) 0.63518(9) 0.0375(7) Uani d 1 . .
C C15 0.6336(4) 0.43220(19) 0.65522(12) 0.0320(8) Uani d 1 . .
C C14 0.8370(4) 0.4150(2) 0.59378(12) 0.0343(8) Uani d 1 . .
C C8 0.9751(4) 0.2977(2) 0.55873(13) 0.0348(9) Uani d 1 . .
C C6 0.8719(4) 0.4056(2) 0.50658(12) 0.0358(8) Uani d 1 . .
C C16 0.5297(4) 0.3848(2) 0.62905(13) 0.0391(9) Uani d 1 . .
H H13 0.553092 0.372536 0.597332 0.047 Uiso calc 1 . .
C C21 0.8715(4) 0.5215(2) 0.65491(11) 0.0351(8) Uani d 1 . .
C C7 0.9532(4) 0.3325(2) 0.51364(12) 0.0373(9) Uani d 1 . .
C C13 0.9143(4) 0.3399(2) 0.60012(12) 0.0349(8) Uani d 1 . .
C C5 0.8115(4) 0.4480(2) 0.54798(11) 0.0346(8) Uani d 1 . .
C C26 1.0326(4) 0.5107(2) 0.66114(12) 0.0392(9) Uani d 1 . .
H H23 1.079724 0.462083 0.651752 0.047 Uiso calc 1 . .
C C20 0.5938(4) 0.4510(3) 0.70287(12) 0.0484(10) Uani d 1 . .
H H17 0.660305 0.483083 0.721415 0.058 Uiso calc 1 . .
C C12 0.9361(4) 0.3048(2) 0.64666(13) 0.0414(9) Uani d 1 . .
H H24 0.896293 0.331417 0.673439 0.050 Uiso calc 1 . .
C C9 1.0548(4) 0.2222(2) 0.56713(15) 0.0490(10) Uani d 1 . .
H H27 1.094870 0.193335 0.541178 0.059 Uiso calc 1 . .
C C1 0.8415(4) 0.4411(2) 0.46022(12) 0.0453(10) Uani d 1 . .
H H6 0.880669 0.415718 0.432949 0.054 Uiso calc 1 . .
C C17 0.3931(4) 0.3554(2) 0.64880(14) 0.0486(10) Uani d 1 . .
H H14 0.326265 0.322997 0.630532 0.058 Uiso calc 1 . .
C C4 0.7233(4) 0.5212(2) 0.54110(13) 0.0445(9) Uani d 1 . .
H H3 0.683742 0.549023 0.567501 0.053 Uiso calc 1 . .
C C19 0.4559(4) 0.4214(3) 0.72170(14) 0.0567(12) Uani d 1 . .
H H16 0.430422 0.434191 0.753200 0.068 Uiso calc 1 . .
C C18 0.3540(4) 0.3736(2) 0.69575(13) 0.0505(10) Uani d 1 . .
H H15 0.261406 0.353978 0.709322 0.061 Uiso calc 1 . .
C C3 0.6966(4) 0.5506(2) 0.49646(14) 0.0534(10) Uani d 1 . .
H H4 0.637559 0.597837 0.492550 0.064 Uiso calc 1 . .
C C11 1.0136(4) 0.2338(2) 0.65207(15) 0.0500(10) Uani d 1 . .
H H25 1.027900 0.212476 0.682598 0.060 Uiso calc 1 . .
C C10 1.0736(5) 0.1912(3) 0.61196(16) 0.0559(11) Uani d 1 . .
H H26 1.126037 0.142003 0.616256 0.067 Uiso calc 1 . .
C C25 1.1231(5) 0.5716(2) 0.68114(13) 0.0506(10) Uani d 1 . .
H H22 1.230573 0.563347 0.685389 0.061 Uiso calc 1 . .
C C2 0.7577(4) 0.5101(3) 0.45570(14) 0.0526(11) Uani d 1 . .
H H5 0.739522 0.531558 0.425392 0.063 Uiso calc 1 . .
C C22 0.8063(5) 0.5955(2) 0.66815(14) 0.0603(12) Uani d 1 . .
H H19 0.699330 0.604758 0.663454 0.072 Uiso calc 1 . .
C C24 1.0571(6) 0.6439(3) 0.69480(17) 0.0678(14) Uani d 1 . .
H H21 1.118793 0.684722 0.708352 0.081 Uiso calc 1 . .
C C23 0.8986(6) 0.6554(3) 0.68822(18) 0.0793(15) Uani d 1 . .
H H20 0.852705 0.704461 0.697454 0.095 Uiso calc 1 . .

loop_
_atom_site_aniso_label
_atom_site_aniso_U_11
_atom_site_aniso_U_22
_atom_site_aniso_U_33
_atom_site_aniso_U_12
_atom_site_aniso_U_13
_atom_site_aniso_U_23
Br1 0.0805(4) 0.0629(3) 0.0473(3) 0.0032(2) 0.0161(2) -0.0246(3)
N1 0.0372(16) 0.0429(18) 0.0323(15) -0.0014(15) 0.0035(15) -0.0111(15)
C15 0.0292(18) 0.0375(19) 0.0293(17) 0.0071(16) -0.0006(17) -0.0035(17)
C14 0.0286(18) 0.039(2) 0.0358(19) -0.0064(16) 0.0069(17) -0.0093(17)
C8 0.0312(19) 0.034(2) 0.039(2) -0.0035(15) 0.0003(18) -0.0106(18)
C6 0.0305(18) 0.042(2) 0.0352(18) -0.0103(17) -0.0018(17) -0.0076(18)
C16 0.044(2) 0.040(2) 0.0335(19) -0.0001(18) 0.0032(19) -0.0130(18)
C21 0.042(2) 0.0332(18) 0.0300(18) -0.0009(17) -0.0006(18) -0.0016(16)
C7 0.040(2) 0.040(2) 0.0317(19) -0.0088(17) 0.0050(18) -0.0150(18)
C13 0.0354(19) 0.035(2) 0.0347(18) -0.0113(16) 0.0047(18) -0.0073(17)
C5 0.0319(19) 0.0396(19) 0.0323(18) -0.0043(17) 0.0041(17) -0.0048(18)
C26 0.044(2) 0.038(2) 0.035(2) 0.0000(18) 0.0015(19) 0.0026(18)
C20 0.037(2) 0.076(3) 0.0315(18) -0.001(2) -0.0016(19) -0.013(2)
C12 0.042(2) 0.044(2) 0.037(2) -0.0102(18) -0.0008(19) -0.0031(19)
C9 0.046(2) 0.049(2) 0.053(2) 0.0047(19) 0.000(2) -0.014(2)
C1 0.044(2) 0.058(2) 0.0338(19) -0.010(2) 0.001(2) -0.006(2)
C17 0.046(2) 0.053(2) 0.047(2) -0.006(2) -0.001(2) -0.008(2)
C4 0.039(2) 0.048(2) 0.047(2) 0.0048(19) 0.001(2) -0.010(2)
C19 0.045(2) 0.089(3) 0.036(2) 0.007(2) 0.006(2) -0.012(2)
C18 0.034(2) 0.066(3) 0.052(2) -0.002(2) 0.013(2) 0.001(2)
C3 0.050(2) 0.048(2) 0.062(3) 0.009(2) -0.004(2) 0.008(2)
C11 0.050(2) 0.053(3) 0.047(2) 0.002(2) -0.006(2) 0.008(2)
C10 0.047(2) 0.051(3) 0.070(3) 0.009(2) -0.012(2) -0.004(2)
C25 0.049(2) 0.055(2) 0.048(2) -0.018(2) -0.004(2) 0.009(2)
C2 0.050(2) 0.068(3) 0.041(2) -0.002(2) -0.003(2) 0.007(2)
C22 0.058(3) 0.045(2) 0.078(3) 0.011(2) -0.015(2) -0.023(2)
C24 0.081(4) 0.053(3) 0.070(3) -0.019(3) -0.016(3) -0.005(3)
C23 0.091(4) 0.049(3) 0.097(4) 0.006(3) -0.014(4) -0.025(3)

loop_
_atom_type_symbol
_atom_type_description
_atom_type_scat_dispersion_real
_atom_type_scat_dispersion_imag
_atom_type_scat_source
C C 0.0033 0.0016 'International Tables Vol C Tables 4.2.6.8 and 6.1.1.4'
H H 0.0000 0.0000 'International Tables Vol C Tables 4.2.6.8 and 6.1.1.4'
Br Br -0.2901 2.4595 'International Tables Vol C Tables 4.2.6.8 and 6.1.1.4'
N N 0.0061 0.0033 'International Tables Vol C Tables 4.2.6.8 and 6.1.1.4'

loop_
_geom_angle_atom_site_label_1
_geom_angle_atom_site_label_2
_geom_angle_atom_site_label_3
_geom_angle_site_symmetry_1
_geom_angle_site_symmetry_3
_geom_angle
_geom_angle_publ_flag
C15 N1 C21 . . 123.7(3) ?
C15 N1 C14 . . 118.1(3) ?
C21 N1 C14 . . 118.1(3) ?
C16 C15 C20 . . 118.0(3) ?
C16 C15 N1 . . 120.8(3) ?
C20 C15 N1 . . 121.2(3) ?
C5 C14 C13 . . 121.6(3) ?
C5 C14 N1 . . 118.9(3) ?
C13 C14 N1 . . 119.5(3) ?
C7 C8 C9 . . 124.4(3) ?
C7 C8 C13 . . 118.7(3) ?
C9 C8 C13 . . 116.9(3) ?
C7 C6 C1 . . 124.2(3) ?
C7 C6 C5 . . 118.4(3) ?
C1 C6 C5 . . 117.4(3) ?
C17 C16 C15 . . 121.6(3) ?
C17 C16 H13 . . 119.2 ?
C15 C16 H13 . . 119.2 ?
C22 C21 C26 . . 118.1(3) ?
C22 C21 N1 . . 121.2(3) ?
C26 C21 N1 . . 120.7(3) ?
C8 C7 C6 . . 122.9(3) ?
C8 C7 Br1 . . 118.9(3) ?
C6 C7 Br1 . . 118.1(3) ?
C14 C13 C12 . . 121.7(3) ?
C14 C13 C8 . . 119.0(3) ?
C12 C13 C8 . . 119.2(3) ?
C14 C5 C4 . . 121.8(3) ?
C14 C5 C6 . . 119.3(3) ?
C4 C5 C6 . . 118.9(3) ?
C25 C26 C21 . . 120.5(3) ?
C25 C26 H23 . . 119.8 ?
C21 C26 H23 . . 119.8 ?
C19 C20 C15 . . 119.4(4) ?
C19 C20 H17 . . 120.3 ?
C15 C20 H17 . . 120.3 ?
C11 C12 C13 . . 120.8(4) ?
C11 C12 H24 . . 119.6 ?
C13 C12 H24 . . 119.6 ?
C10 C9 C8 . . 121.9(4) ?
C10 C9 H27 . . 119.0 ?
C8 C9 H27 . . 119.0 ?
C2 C1 C6 . . 121.3(4) ?
C2 C1 H6 . . 119.3 ?
C6 C1 H6 . . 119.3 ?
C16 C17 C18 . . 120.5(4) ?
C16 C17 H14 . . 119.7 ?
C18 C17 H14 . . 119.7 ?
C3 C4 C5 . . 120.6(3) ?
C3 C4 H3 . . 119.7 ?
C5 C4 H3 . . 119.7 ?
C20 C19 C18 . . 122.4(3) ?
C20 C19 H16 . . 118.8 ?
C18 C19 H16 . . 118.8 ?
C19 C18 C17 . . 118.1(4) ?
C19 C18 H15 . . 120.9 ?
C17 C18 H15 . . 120.9 ?
C4 C3 C2 . . 120.8(4) ?
C4 C3 H4 . . 119.6 ?
C2 C3 H4 . . 119.6 ?
C12 C11 C10 . . 120.9(4) ?
C12 C11 H25 . . 119.5 ?
C10 C11 H25 . . 119.5 ?
C9 C10 C11 . . 120.2(4) ?
C9 C10 H26 . . 119.9 ?
C11 C10 H26 . . 119.9 ?
C24 C25 C26 . . 120.9(4) ?
C24 C25 H22 . . 119.5 ?
C26 C25 H22 . . 119.5 ?
C1 C2 C3 . . 120.9(4) ?
C1 C2 H5 . . 119.6 ?
C3 C2 H5 . . 119.6 ?
C23 C22 C21 . . 120.5(4) ?
C23 C22 H19 . . 119.8 ?
C21 C22 H19 . . 119.8 ?
C25 C24 C23 . . 119.0(4) ?
C25 C24 H21 . . 120.5 ?
C23 C24 H21 . . 120.5 ?
C24 C23 C22 . . 121.0(4) ?
C24 C23 H20 . . 119.5 ?
C22 C23 H20 . . 119.5 ?

loop_
_geom_bond_atom_site_label_1
_geom_bond_atom_site_label_2
_geom_bond_site_symmetry_2
_geom_bond_distance
_geom_bond_publ_flag
Br1 C7 . 1.903(3) ?
N1 C15 . 1.409(4) ?
N1 C21 . 1.420(4) ?
N1 C14 . 1.449(4) ?
C15 C16 . 1.385(4) ?
C15 C20 . 1.408(4) ?
C14 C5 . 1.406(4) ?
C14 C13 . 1.406(5) ?
C8 C7 . 1.395(5) ?
C8 C9 . 1.431(5) ?
C8 C13 . 1.443(4) ?
C6 C7 . 1.398(5) ?
C6 C1 . 1.443(4) ?
C6 C5 . 1.444(4) ?
C16 C17 . 1.371(5) ?
C16 H13 . 0.9300 ?
C21 C22 . 1.384(4) ?
C21 C26 . 1.390(5) ?
C13 C12 . 1.434(5) ?
C5 C4 . 1.428(5) ?
C26 C25 . 1.378(5) ?
C26 H23 . 0.9300 ?
C20 C19 . 1.372(5) ?
C20 H17 . 0.9300 ?
C12 C11 . 1.345(5) ?
C12 H24 . 0.9300 ?
C9 C10 . 1.360(5) ?
C9 H27 . 0.9300 ?
C1 C2 . 1.342(5) ?
C1 H6 . 0.9300 ?
C17 C18 . 1.386(5) ?
C17 H14 . 0.9300 ?
C4 C3 . 1.356(5) ?
C4 H3 . 0.9300 ?
C19 C18 . 1.374(5) ?
C19 H16 . 0.9300 ?
C18 H15 . 0.9300 ?
C3 C2 . 1.416(5) ?
C3 H4 . 0.9300 ?
C11 C10 . 1.415(5) ?
C11 H25 . 0.9300 ?
C10 H26 . 0.9300 ?
C25 C24 . 1.366(5) ?
C25 H22 . 0.9300 ?
C2 H5 . 0.9300 ?
C22 C23 . 1.376(5) ?
C22 H19 . 0.9300 ?
C24 C23 . 1.372(6) ?
C24 H21 . 0.9300 ?
C23 H20 . 0.9300 ?

loop_
_geom_hbond_atom_site_label_D
_geom_hbond_atom_site_label_H
_geom_hbond_atom_site_label_A
_geom_hbond_site_symmetry_A
_geom_hbond_distance_DH
_geom_hbond_distance_HA
_geom_hbond_distance_DA
_geom_hbond_angle_DHA
_geom_hbond_publ_flag
C16 H13 Br1 4_456 0.93 2.92 3.621(3) 133 yes

loop_
_geom_torsion_atom_site_label_1
_geom_torsion_atom_site_label_2
_geom_torsion_atom_site_label_3
_geom_torsion_atom_site_label_4
_geom_torsion_site_symmetry_1
_geom_torsion_site_symmetry_2
_geom_torsion_site_symmetry_3
_geom_torsion_site_symmetry_4
_geom_torsion
_geom_torsion_publ_flag
C21 N1 C15 C16 . . . . 164.7(3) ?
C14 N1 C15 C16 . . . . -19.2(5) ?
C21 N1 C15 C20 . . . . -17.6(5) ?
C14 N1 C15 C20 . . . . 158.5(3) ?
C15 N1 C14 C5 . . . . 98.7(4) ?
C21 N1 C14 C5 . . . . -84.9(4) ?
C15 N1 C14 C13 . . . . -79.2(4) ?
C21 N1 C14 C13 . . . . 97.2(4) ?
C20 C15 C16 C17 . . . . -1.1(5) ?
N1 C15 C16 C17 . . . . 176.6(3) ?
C15 N1 C21 C22 . . . . -48.2(5) ?
C14 N1 C21 C22 . . . . 135.6(4) ?
C15 N1 C21 C26 . . . . 132.2(3) ?
C14 N1 C21 C26 . . . . -43.9(4) ?
C9 C8 C7 C6 . . . . 178.6(3) ?
C13 C8 C7 C6 . . . . -1.4(5) ?
C9 C8 C7 Br1 . . . . -0.2(5) ?
C13 C8 C7 Br1 . . . . 179.7(2) ?
C1 C6 C7 C8 . . . . -177.1(3) ?
C5 C6 C7 C8 . . . . 1.6(5) ?
C1 C6 C7 Br1 . . . . 1.7(4) ?
C5 C6 C7 Br1 . . . . -179.5(2) ?
C5 C14 C13 C12 . . . . -178.0(3) ?
N1 C14 C13 C12 . . . . -0.2(5) ?
C5 C14 C13 C8 . . . . 2.9(5) ?
N1 C14 C13 C8 . . . . -179.2(3) ?
C7 C8 C13 C14 . . . . -0.8(5) ?
C9 C8 C13 C14 . . . . 179.1(3) ?
C7 C8 C13 C12 . . . . -179.9(3) ?
C9 C8 C13 C12 . . . . 0.0(5) ?
C13 C14 C5 C4 . . . . 175.4(3) ?
N1 C14 C5 C4 . . . . -2.5(5) ?
C13 C14 C5 C6 . . . . -2.7(5) ?
N1 C14 C5 C6 . . . . 179.4(3) ?
C7 C6 C5 C14 . . . . 0.4(5) ?
C1 C6 C5 C14 . . . . 179.3(3) ?
C7 C6 C5 C4 . . . . -177.7(3) ?
C1 C6 C5 C4 . . . . 1.1(5) ?
C22 C21 C26 C25 . . . . 1.7(5) ?
N1 C21 C26 C25 . . . . -178.8(3) ?
C16 C15 C20 C19 . . . . 0.6(5) ?
N1 C15 C20 C19 . . . . -177.2(3) ?
C14 C13 C12 C11 . . . . -178.4(3) ?
C8 C13 C12 C11 . . . . 0.6(5) ?
C7 C8 C9 C10 . . . . 179.6(4) ?
C13 C8 C9 C10 . . . . -0.3(5) ?
C7 C6 C1 C2 . . . . 177.6(3) ?
C5 C6 C1 C2 . . . . -1.2(5) ?
C15 C16 C17 C18 . . . . 0.9(6) ?
C14 C5 C4 C3 . . . . -178.2(3) ?
C6 C5 C4 C3 . . . . 0.0(5) ?
C15 C20 C19 C18 . . . . 0.1(6) ?
C20 C19 C18 C17 . . . . -0.3(6) ?
C16 C17 C18 C19 . . . . -0.2(6) ?
C5 C4 C3 C2 . . . . -1.0(6) ?
C13 C12 C11 C10 . . . . -0.9(6) ?
C8 C9 C10 C11 . . . . 0.1(6) ?
C12 C11 C10 C9 . . . . 0.6(6) ?
C21 C26 C25 C24 . . . . -0.6(6) ?
C6 C1 C2 C3 . . . . 0.2(6) ?
C4 C3 C2 C1 . . . . 0.9(6) ?
C26 C21 C22 C23 . . . . -1.9(6) ?
N1 C21 C22 C23 . . . . 178.5(4) ?
C26 C25 C24 C23 . . . . -0.2(7) ?
C25 C24 C23 C22 . . . . -0.1(7) ?
C21 C22 C23 C24 . . . . 1.1(7) ?
